data_2227186
loop_
_publ_author_name
'Sun, Xiaoqiang'
'Chen, Liang'
'Jiang, Yan'
'Li, Zhengyi'

_publ_section_title
;
 3,3,9,9-Tetraphenyl-2,4,8,10-tetraoxaspiro[5.5]undecane
;
_journal_coeditor_code BQ2239
_journal_issue 11
_journal_name_full 'Acta Crystallographica Section E'
_journal_page_first o3035
_journal_paper_doi 10.1107/S1600536810043795
_journal_volume 66
_journal_year 2010
_chemical_formula_iupac 'C31 H28 O4'
_chemical_formula_moiety 'C31 H28 O4'
_chemical_formula_sum 'C31 H28 O4'
_chemical_formula_weight 464.53
_chemical_melting_point_gt 436
_chemical_melting_point_lt 437
_chemical_name_systematic
;
3,3,9,9-Tetraphenyl-2,4,8,10-tetraoxaspiro[5.5]undecane
;
_space_group_IT_number 2
_symmetry_cell_setting triclinic
_symmetry_space_group_name_Hall '-P 1'
_symmetry_space_group_name_H-M 'P -1'
_atom_sites_solution_hydrogens geom
_atom_sites_solution_primary direct
_atom_sites_solution_secondary difmap
_audit_creation_method SHELXL97
_cell_angle_alpha 102.327(7)
_cell_angle_beta 104.199(6)
_cell_angle_gamma 112.170(4)
_cell_formula_units_Z 4
_cell_length_a 13.509(3)
_cell_length_b 13.790(3)
_cell_length_c 15.626(5)
_cell_measurement_reflns_used 13730
_cell_measurement_temperature 295(2)
_cell_measurement_theta_max 24.84
_cell_measurement_theta_min 2.56
_cell_volume 2456.8(11)
_computing_cell_refinement 'SAINT (Bruker, 2000)'
_computing_data_collection 'SMART (Bruker, 2000)'
_computing_data_reduction 'SAINT (Bruker, 2000)'
_computing_molecular_graphics 'SHELXTL (Sheldrick, 2008)'
_computing_publication_material 'SHELXTL (Sheldrick, 2008)'
_computing_structure_refinement 'SHELXTL (Sheldrick, 2008)'
_computing_structure_solution 'SHELXTL (Sheldrick, 2008)'
_diffrn_ambient_temperature 295(2)
_diffrn_measured_fraction_theta_full 0.989
_diffrn_measured_fraction_theta_max 0.989
_diffrn_measurement_device_type 'Bruker APEXII CCD'
_diffrn_measurement_method '\f and \w'
_diffrn_radiation_monochromator graphite
_diffrn_radiation_source 'fine-focus sealed tube'
_diffrn_radiation_type MoK\a
_diffrn_radiation_wavelength 0.71073
_diffrn_reflns_av_R_equivalents 0.0257
_diffrn_reflns_av_sigmaI/netI 0.0545
_diffrn_reflns_limit_h_max 16
_diffrn_reflns_limit_h_min -14
_diffrn_reflns_limit_k_max 15
_diffrn_reflns_limit_k_min -16
_diffrn_reflns_limit_l_max 18
_diffrn_reflns_limit_l_min -14
_diffrn_reflns_number 13730
_diffrn_reflns_theta_full 25.00
_diffrn_reflns_theta_max 25.00
_diffrn_reflns_theta_min 1.43
_exptl_absorpt_coefficient_mu 0.082
_exptl_absorpt_correction_T_max 0.9838
_exptl_absorpt_correction_T_min 0.9790
_exptl_absorpt_correction_type multi-scan
_exptl_absorpt_process_details '(SADABS; Bruker, 2000)'
_exptl_crystal_colour colourless
_exptl_crystal_density_diffrn 1.256
_exptl_crystal_density_method 'not measured'
_exptl_crystal_description prism
_exptl_crystal_F_000 984
_exptl_crystal_size_max 0.26
_exptl_crystal_size_mid 0.22
_exptl_crystal_size_min 0.20
_refine_diff_density_max 0.230
_refine_diff_density_min -0.278
_refine_ls_extinction_method none
_refine_ls_goodness_of_fit_ref 1.012
_refine_ls_hydrogen_treatment constr
_refine_ls_matrix_type full
_refine_ls_number_parameters 631
_refine_ls_number_reflns 8545
_refine_ls_number_restraints 1
_refine_ls_restrained_S_all 1.012
_refine_ls_R_factor_all 0.0936
_refine_ls_R_factor_gt 0.0527
_refine_ls_shift/su_max 0.000
_refine_ls_shift/su_mean 0.000
_refine_ls_structure_factor_coef Fsqd
_refine_ls_weighting_details 'calc w = 1/[\s^2^(Fo^2^)+(0.1020P)^2^+0.5251P] where P=(Fo^2^+2Fc^2^)/3'
_refine_ls_weighting_scheme calc
_refine_ls_wR_factor_gt 0.1432
_refine_ls_wR_factor_ref 0.1955
_reflns_number_gt 5355
_reflns_number_total 8545
_reflns_threshold_expression I>2\s(I)
_cod_data_source_file bq2239.cif
_cod_data_source_block I
_cod_database_code 2227186
_cod_database_fobs_code 2227186

loop_
_symmetry_equiv_pos_as_xyz
'x, y, z'
'-x, -y, -z'

loop_
_atom_site_type_symbol
_atom_site_label
_atom_site_fract_x
_atom_site_fract_y
_atom_site_fract_z
_atom_site_U_iso_or_equiv
_atom_site_adp_type
_atom_site_calc_flag
_atom_site_refinement_flags
_atom_site_occupancy
_atom_site_disorder_assembly
_atom_site_disorder_group
C C1 0.5250(2) 0.5283(2) 0.82950(19) 0.0472(7) Uani d . 1 . .
H H1A 0.5400 0.5658 0.8947 0.057 Uiso calc R 1 . .
H H1B 0.4457 0.4718 0.8013 0.057 Uiso calc R 1 . .
C C2 0.5446(2) 0.6118(2) 0.77849(17) 0.0406(6) Uani d . 1 . .
C C3 0.6715(2) 0.6927(2) 0.82180(18) 0.0456(7) Uani d . 1 . .
H H3A 0.6888 0.7465 0.7897 0.055 Uiso calc R 1 . .
H H3B 0.6910 0.7329 0.8874 0.055 Uiso calc R 1 . .
C C4 0.4723(2) 0.6725(2) 0.78827(18) 0.0483(7) Uani d . 1 . .
H H4A 0.4881 0.7069 0.8543 0.058 Uiso calc R 1 . .
H H4B 0.4925 0.7310 0.7611 0.058 Uiso calc R 1 . .
C C5 0.5090(2) 0.5550(2) 0.67320(17) 0.0436(6) Uani d . 1 . .
H H5A 0.5278 0.6110 0.6434 0.052 Uiso calc R 1 . .
H H5B 0.5509 0.5128 0.6626 0.052 Uiso calc R 1 . .
C C6 0.7171(2) 0.5520(2) 0.85862(17) 0.0403(6) Uani d . 1 . .
C C7 0.7748(2) 0.4827(2) 0.82801(17) 0.0439(6) Uani d . 1 . .
C C8 0.7288(3) 0.3705(2) 0.81755(19) 0.0546(7) Uani d . 1 . .
H H8 0.6618 0.3373 0.8291 0.066 Uiso calc R 1 . .
C C9 0.7821(3) 0.3071(3) 0.7899(2) 0.0638(9) Uani d . 1 . .
H H9 0.7514 0.2322 0.7840 0.077 Uiso calc R 1 . .
C C10 0.8781(3) 0.3544(3) 0.7717(2) 0.0764(11) Uani d . 1 . .
H H10 0.9124 0.3112 0.7519 0.092 Uiso calc R 1 . .
C C11 0.9263(3) 0.4654(3) 0.7817(3) 0.0847(12) Uani d . 1 . .
H H11 0.9932 0.4974 0.7697 0.102 Uiso calc R 1 . .
C C12 0.8742(2) 0.5292(3) 0.8100(2) 0.0671(9) Uani d . 1 . .
H H12 0.9066 0.6044 0.8170 0.080 Uiso calc R 1 . .
C C13 0.7661(2) 0.6058(2) 0.96562(17) 0.0417(6) Uani d . 1 . .
C C14 0.7190(3) 0.5509(3) 1.0212(2) 0.0544(7) Uani d . 1 . .
H H14 0.6522 0.4838 0.9932 0.065 Uiso calc R 1 . .
C C15 0.7706(3) 0.5954(3) 1.1181(2) 0.0705(10) Uani d . 1 . .
H H15 0.7382 0.5582 1.1549 0.085 Uiso calc R 1 . .
C C16 0.8688(3) 0.6935(4) 1.1597(2) 0.0752(11) Uani d . 1 . .
H H16 0.9028 0.7233 1.2248 0.090 Uiso calc R 1 . .
C C17 0.9178(3) 0.7485(3) 1.1057(2) 0.0685(9) Uani d . 1 . .
H H17 0.9855 0.8147 1.1342 0.082 Uiso calc R 1 . .
C C18 0.8662(2) 0.7051(2) 1.00877(19) 0.0525(7) Uani d . 1 . .
H H18 0.8990 0.7428 0.9724 0.063 Uiso calc R 1 . .
C C19 0.3205(2) 0.5361(2) 0.64462(17) 0.0419(6) Uani d . 1 . .
C C20 0.1985(2) 0.4453(2) 0.61579(17) 0.0426(6) Uani d . 1 . .
C C21 0.1780(2) 0.3370(2) 0.60770(19) 0.0501(7) Uani d . 1 . .
H H21 0.2386 0.3190 0.6185 0.060 Uiso calc R 1 . .
C C22 0.0671(3) 0.2551(3) 0.5835(2) 0.0593(8) Uani d . 1 . .
H H22 0.0539 0.1824 0.5779 0.071 Uiso calc R 1 . .
C C23 -0.0232(3) 0.2806(3) 0.5677(2) 0.0604(8) Uani d . 1 . .
H H23 -0.0974 0.2254 0.5514 0.072 Uiso calc R 1 . .
C C24 -0.0032(3) 0.3877(3) 0.5761(3) 0.0725(10) Uani d . 1 . .
H H24 -0.0642 0.4053 0.5658 0.087 Uiso calc R 1 . .
C C25 0.1072(2) 0.4705(3) 0.5999(2) 0.0638(8) Uani d . 1 . .
H H25 0.1199 0.5430 0.6051 0.077 Uiso calc R 1 . .
C C26 0.3259(2) 0.6120(2) 0.58554(18) 0.0437(6) Uani d . 1 . .
C C27 0.3225(2) 0.7116(2) 0.6153(2) 0.0570(8) Uani d . 1 . .
H H27 0.3221 0.7370 0.6753 0.068 Uiso calc R 1 . .
C C28 0.3198(3) 0.7751(3) 0.5571(3) 0.0719(10) Uani d . 1 . .
H H28 0.3168 0.8420 0.5779 0.086 Uiso calc R 1 . .
C C29 0.3214(3) 0.7383(4) 0.4689(3) 0.0819(12) Uani d . 1 . .
H H29 0.3208 0.7809 0.4301 0.098 Uiso calc R 1 . .
C C30 0.3240(3) 0.6396(4) 0.4381(2) 0.0742(10) Uani d . 1 . .
H H30 0.3238 0.6145 0.3778 0.089 Uiso calc R 1 . .
C C31 0.3270(2) 0.5760(3) 0.49551(19) 0.0581(8) Uani d . 1 . .
H H31 0.3296 0.5091 0.4739 0.070 Uiso calc R 1 . .
C C32 0.1745(2) 0.2197(2) 0.34555(18) 0.0433(6) Uani d . 1 . .
H H32A 0.1880 0.2826 0.3237 0.052 Uiso calc R 1 . .
H H32B 0.1858 0.2455 0.4116 0.052 Uiso calc R 1 . .
C C33 0.0521(2) 0.1305(2) 0.29122(17) 0.0445(6) Uani d . 1 . .
C C34 0.0392(2) 0.0302(2) 0.32237(19) 0.0501(7) Uani d . 1 . .
H H34A 0.0450 0.0488 0.3875 0.060 Uiso calc R 1 . .
H H34B -0.0359 -0.0315 0.2848 0.060 Uiso calc R 1 . .
C C35 0.0254(2) 0.0994(2) 0.18545(17) 0.0467(7) Uani d . 1 . .
H H35A 0.0429 0.1660 0.1685 0.056 Uiso calc R 1 . .
H H35B 0.0731 0.0667 0.1686 0.056 Uiso calc R 1 . .
C C36 -0.0318(2) 0.1720(2) 0.31093(18) 0.0487(7) Uani d . 1 . .
H H36A -0.0210 0.1887 0.3770 0.058 Uiso calc R 1 . .
H H36B -0.0168 0.2401 0.2968 0.058 Uiso calc R 1 . .
C C37 0.2397(2) 0.0832(2) 0.36191(17) 0.0420(6) Uani d . 1 . .
C C38 0.3157(2) 0.0397(2) 0.32644(17) 0.0429(6) Uani d . 1 . .
C C39 0.3208(3) 0.0369(2) 0.2383(2) 0.0599(8) Uani d . 1 . .
H H39 0.2763 0.0604 0.2008 0.072 Uiso calc R 1 . .
C C40 0.3903(3) 0.0001(3) 0.2057(2) 0.0724(10) Uani d . 1 . .
H H40 0.3923 -0.0010 0.1464 0.087 Uiso calc R 1 . .
C C41 0.4571(3) -0.0350(3) 0.2597(2) 0.0697(9) Uani d . 1 . .
H H41 0.5056 -0.0580 0.2380 0.084 Uiso calc R 1 . .
C C42 0.4512(3) -0.0357(3) 0.3459(2) 0.0676(9) Uani d . 1 . .
H H42 0.4937 -0.0620 0.3820 0.081 Uiso calc R 1 . .
C C43 0.3824(3) 0.0026(2) 0.3794(2) 0.0553(7) Uani d . 1 . .
H H43 0.3809 0.0036 0.4387 0.066 Uiso calc R 1 . .
C C44 0.2730(2) 0.1143(2) 0.46846(17) 0.0416(6) Uani d . 1 . .
C C45 0.2173(2) 0.0406(3) 0.5081(2) 0.0556(8) Uani d . 1 . .
H H45 0.1542 -0.0270 0.4698 0.067 Uiso calc R 1 . .
C C46 0.2547(3) 0.0667(3) 0.6047(2) 0.0718(10) Uani d . 1 . .
H H46 0.2157 0.0176 0.6311 0.086 Uiso calc R 1 . .
C C47 0.3499(3) 0.1655(3) 0.6616(2) 0.0682(9) Uani d . 1 . .
H H47 0.3756 0.1827 0.7264 0.082 Uiso calc R 1 . .
C C48 0.4066(3) 0.2383(3) 0.6225(2) 0.0601(8) Uani d . 1 . .
H H48 0.4710 0.3048 0.6609 0.072 Uiso calc R 1 . .
C C49 0.3683(2) 0.2132(2) 0.52624(18) 0.0481(7) Uani d . 1 . .
H H49 0.4068 0.2632 0.5002 0.058 Uiso calc R 1 . .
C C50 -0.1712(2) 0.0584(2) 0.15671(17) 0.0440(6) Uani d . 1 . .
C C51 -0.2886(2) -0.0445(2) 0.11423(17) 0.0404(6) Uani d . 1 . .
C C52 -0.2966(3) -0.1480(2) 0.1128(2) 0.0568(8) Uani d . 1 . .
H H52 -0.2302 -0.1552 0.1350 0.068 Uiso calc R 1 . .
C C53 -0.4011(3) -0.2399(3) 0.0791(2) 0.0611(8) Uani d . 1 . .
H H53 -0.4050 -0.3087 0.0791 0.073 Uiso calc R 1 . .
C C54 -0.4999(3) -0.2311(3) 0.0454(2) 0.0550(7) Uani d . 1 . .
H H54 -0.5706 -0.2940 0.0215 0.066 Uiso calc R 1 . .
C C55 -0.4943(3) -0.1302(3) 0.0469(2) 0.0666(9) Uani d . 1 . .
H H55 -0.5613 -0.1237 0.0254 0.080 Uiso calc R 1 . .
C C56 -0.3890(2) -0.0370(3) 0.0805(2) 0.0584(8) Uani d . 1 . .
H H56 -0.3858 0.0315 0.0804 0.070 Uiso calc R 1 . .
C C57 -0.1705(2) 0.1521(2) 0.12028(17) 0.0431(6) Uani d . 1 . .
C C58 -0.1490(2) 0.1561(2) 0.03813(19) 0.0498(7) Uani d . 1 . .
H H58 -0.1306 0.1037 0.0072 0.060 Uiso calc R 1 . .
C C59 -0.1551(3) 0.2387(3) 0.0022(2) 0.0657(8) Uani d U 1 . .
H H59 -0.1411 0.2407 -0.0529 0.079 Uiso calc R 1 . .
C C60 -0.1812(3) 0.3161(3) 0.0467(2) 0.0653(8) Uani d U 1 . .
H H60 -0.1829 0.3721 0.0230 0.078 Uiso calc R 1 . .
C C61 -0.2053(3) 0.3124(3) 0.1271(2) 0.0615(8) Uani d . 1 . .
H H61 -0.2261 0.3639 0.1561 0.074 Uiso calc R 1 . .
C C62 -0.1984(2) 0.2318(2) 0.1642(2) 0.0517(7) Uani d . 1 . .
H H62 -0.2127 0.2308 0.2194 0.062 Uiso calc R 1 . .
O O1 0.59843(14) 0.47657(14) 0.82486(12) 0.0465(5) Uani d . 1 . .
O O2 0.73780(14) 0.63359(15) 0.81425(12) 0.0444(4) Uani d . 1 . .
O O3 0.38922(14) 0.48245(15) 0.63265(12) 0.0457(5) Uani d . 1 . .
O O4 0.35231(15) 0.59668(15) 0.74173(11) 0.0466(5) Uani d . 1 . .
O O5 0.12532(15) -0.00276(14) 0.31258(12) 0.0490(5) Uani d . 1 . .
O O6 0.25474(14) 0.17839(14) 0.33426(12) 0.0419(4) Uani d . 1 . .
O O7 -0.09301(15) 0.02172(15) 0.13444(12) 0.0459(5) Uani d . 1 . .
O O8 -0.14763(15) 0.09070(15) 0.25580(11) 0.0481(5) Uani d . 1 . .

loop_
_atom_site_aniso_label
_atom_site_aniso_U_11
_atom_site_aniso_U_22
_atom_site_aniso_U_33
_atom_site_aniso_U_12
_atom_site_aniso_U_13
_atom_site_aniso_U_23
C1 0.0328(14) 0.0589(17) 0.0487(16) 0.0171(13) 0.0154(12) 0.0224(13)
C2 0.0362(14) 0.0513(16) 0.0370(14) 0.0206(12) 0.0138(11) 0.0181(12)
C3 0.0413(15) 0.0506(16) 0.0435(15) 0.0165(13) 0.0140(12) 0.0227(12)
C4 0.0439(16) 0.0586(17) 0.0359(14) 0.0226(14) 0.0091(12) 0.0113(12)
C5 0.0361(15) 0.0568(17) 0.0447(15) 0.0252(13) 0.0170(12) 0.0196(12)
C6 0.0309(14) 0.0481(15) 0.0375(14) 0.0125(12) 0.0100(11) 0.0190(11)
C7 0.0372(15) 0.0512(17) 0.0349(14) 0.0183(13) 0.0063(11) 0.0100(12)
C8 0.0625(19) 0.063(2) 0.0440(16) 0.0314(16) 0.0175(14) 0.0240(14)
C9 0.083(3) 0.064(2) 0.0513(18) 0.0458(19) 0.0152(17) 0.0192(15)
C10 0.063(2) 0.087(3) 0.067(2) 0.051(2) 0.0045(17) -0.0031(19)
C11 0.0421(19) 0.084(3) 0.098(3) 0.0208(19) 0.0225(18) -0.008(2)
C12 0.0393(17) 0.060(2) 0.080(2) 0.0125(15) 0.0205(15) 0.0016(16)
C13 0.0407(15) 0.0525(16) 0.0403(14) 0.0277(13) 0.0149(12) 0.0187(12)
C14 0.0621(19) 0.0673(19) 0.0567(18) 0.0411(16) 0.0285(15) 0.0335(15)
C15 0.092(3) 0.108(3) 0.056(2) 0.072(3) 0.040(2) 0.047(2)
C16 0.085(3) 0.120(3) 0.0393(17) 0.074(3) 0.0155(18) 0.0181(19)
C17 0.055(2) 0.085(2) 0.0463(18) 0.0338(18) 0.0028(15) 0.0015(16)
C18 0.0445(17) 0.0606(18) 0.0441(16) 0.0211(15) 0.0115(13) 0.0126(13)
C19 0.0391(15) 0.0537(16) 0.0356(13) 0.0237(13) 0.0153(11) 0.0131(11)
C20 0.0413(15) 0.0524(17) 0.0374(14) 0.0233(13) 0.0151(11) 0.0167(12)
C21 0.0472(17) 0.0583(18) 0.0535(17) 0.0306(15) 0.0200(13) 0.0208(14)
C22 0.0523(19) 0.0568(19) 0.0614(19) 0.0178(16) 0.0198(15) 0.0199(15)
C23 0.0436(18) 0.065(2) 0.064(2) 0.0179(16) 0.0193(14) 0.0200(16)
C24 0.0417(19) 0.086(3) 0.098(3) 0.0330(18) 0.0246(17) 0.039(2)
C25 0.0396(17) 0.067(2) 0.094(2) 0.0270(16) 0.0272(16) 0.0341(18)
C26 0.0317(14) 0.0541(17) 0.0421(15) 0.0168(12) 0.0107(11) 0.0188(12)
C27 0.0503(18) 0.0587(19) 0.0546(18) 0.0233(15) 0.0085(14) 0.0200(15)
C28 0.0496(19) 0.065(2) 0.087(3) 0.0193(16) 0.0035(17) 0.0360(19)
C29 0.056(2) 0.089(3) 0.075(3) 0.006(2) 0.0052(18) 0.052(2)
C30 0.051(2) 0.109(3) 0.0482(19) 0.018(2) 0.0123(15) 0.040(2)
C31 0.0486(18) 0.077(2) 0.0415(16) 0.0223(16) 0.0139(13) 0.0220(14)
C32 0.0441(16) 0.0445(15) 0.0464(15) 0.0224(13) 0.0154(12) 0.0214(12)
C33 0.0438(15) 0.0530(16) 0.0360(14) 0.0201(13) 0.0121(12) 0.0197(12)
C34 0.0392(16) 0.0552(17) 0.0470(16) 0.0134(13) 0.0097(12) 0.0225(13)
C35 0.0450(16) 0.0613(18) 0.0394(14) 0.0263(14) 0.0167(12) 0.0218(13)
C36 0.0452(16) 0.0615(18) 0.0358(14) 0.0223(14) 0.0129(12) 0.0153(12)
C37 0.0365(14) 0.0384(14) 0.0429(14) 0.0100(12) 0.0078(11) 0.0195(11)
C38 0.0412(15) 0.0386(14) 0.0413(15) 0.0130(12) 0.0106(12) 0.0135(11)
C39 0.081(2) 0.0571(19) 0.0539(18) 0.0398(17) 0.0258(16) 0.0251(14)
C40 0.094(3) 0.071(2) 0.058(2) 0.038(2) 0.0380(19) 0.0191(17)
C41 0.061(2) 0.079(2) 0.068(2) 0.0341(19) 0.0256(17) 0.0147(18)
C42 0.065(2) 0.075(2) 0.059(2) 0.0405(18) 0.0102(16) 0.0132(16)
C43 0.0576(19) 0.0617(19) 0.0458(16) 0.0298(16) 0.0133(14) 0.0175(14)
C44 0.0391(15) 0.0480(16) 0.0392(14) 0.0198(13) 0.0126(11) 0.0195(12)
C45 0.0469(17) 0.0644(19) 0.0616(19) 0.0238(15) 0.0182(14) 0.0372(15)
C46 0.072(2) 0.114(3) 0.071(2) 0.056(2) 0.0407(19) 0.063(2)
C47 0.077(2) 0.104(3) 0.0431(17) 0.060(2) 0.0207(17) 0.0271(18)
C48 0.061(2) 0.070(2) 0.0457(17) 0.0386(17) 0.0067(14) 0.0117(15)
C49 0.0488(17) 0.0480(16) 0.0435(15) 0.0204(14) 0.0124(12) 0.0158(12)
C50 0.0434(15) 0.0604(18) 0.0342(13) 0.0269(14) 0.0176(12) 0.0170(12)
C51 0.0389(15) 0.0508(16) 0.0394(14) 0.0242(13) 0.0171(11) 0.0194(12)
C52 0.0471(18) 0.060(2) 0.0646(19) 0.0289(16) 0.0163(14) 0.0202(15)
C53 0.069(2) 0.0461(17) 0.065(2) 0.0276(17) 0.0197(16) 0.0173(14)
C54 0.0500(18) 0.0530(18) 0.0535(17) 0.0174(15) 0.0172(14) 0.0151(14)
C55 0.0443(18) 0.068(2) 0.080(2) 0.0214(16) 0.0124(16) 0.0298(17)
C56 0.0432(17) 0.0532(18) 0.081(2) 0.0244(15) 0.0169(15) 0.0282(16)
C57 0.0369(15) 0.0509(16) 0.0372(14) 0.0164(13) 0.0101(11) 0.0176(12)
C58 0.0445(16) 0.0705(19) 0.0444(15) 0.0319(15) 0.0171(12) 0.0260(14)
C59 0.061(2) 0.086(2) 0.0522(18) 0.0287(18) 0.0182(15) 0.0382(16)
C60 0.0502(19) 0.065(2) 0.080(2) 0.0230(16) 0.0130(16) 0.0404(17)
C61 0.0511(19) 0.0553(19) 0.073(2) 0.0254(15) 0.0137(16) 0.0206(16)
C62 0.0472(17) 0.0599(18) 0.0529(17) 0.0292(15) 0.0182(13) 0.0187(14)
O1 0.0319(10) 0.0497(11) 0.0537(11) 0.0141(9) 0.0122(8) 0.0218(9)
O2 0.0371(10) 0.0552(11) 0.0443(10) 0.0183(9) 0.0163(8) 0.0264(8)
O3 0.0372(10) 0.0539(11) 0.0467(10) 0.0242(9) 0.0140(8) 0.0128(8)
O4 0.0421(11) 0.0633(12) 0.0353(9) 0.0256(9) 0.0153(8) 0.0137(8)
O5 0.0378(10) 0.0422(10) 0.0499(11) 0.0090(9) 0.0044(8) 0.0138(8)
O6 0.0394(10) 0.0444(10) 0.0456(10) 0.0186(8) 0.0151(8) 0.0232(8)
O7 0.0391(10) 0.0592(12) 0.0405(10) 0.0248(9) 0.0139(8) 0.0150(8)
O8 0.0446(11) 0.0642(12) 0.0342(10) 0.0213(10) 0.0160(8) 0.0187(8)

loop_
_atom_type_symbol
_atom_type_description
_atom_type_scat_dispersion_real
_atom_type_scat_dispersion_imag
_atom_type_scat_source
C C 0.0033 0.0016 'International Tables Vol C Tables 4.2.6.8 and 6.1.1.4'
H H 0.0000 0.0000 'International Tables Vol C Tables 4.2.6.8 and 6.1.1.4'
O O 0.0106 0.0060 'International Tables Vol C Tables 4.2.6.8 and 6.1.1.4'

loop_
_geom_angle_atom_site_label_1
_geom_angle_atom_site_label_2
_geom_angle_atom_site_label_3
_geom_angle_site_symmetry_1
_geom_angle_site_symmetry_3
_geom_angle
_geom_angle_publ_flag
O1 C1 C2 . . 110.7(2) ?
O1 C1 H1A . . 109.5 ?
C2 C1 H1A . . 109.5 ?
O1 C1 H1B . . 109.5 ?
C2 C1 H1B . . 109.5 ?
H1A C1 H1B . . 108.1 ?
C1 C2 C3 . . 106.6(2) ?
C1 C2 C4 . . 111.1(2) ?
C3 C2 C4 . . 110.9(2) ?
C1 C2 C5 . . 111.7(2) ?
C3 C2 C5 . . 110.9(2) ?
C4 C2 C5 . . 105.8(2) ?
O2 C3 C2 . . 110.0(2) ?
O2 C3 H3A . . 109.7 ?
C2 C3 H3A . . 109.7 ?
O2 C3 H3B . . 109.7 ?
C2 C3 H3B . . 109.7 ?
H3A C3 H3B . . 108.2 ?
O4 C4 C2 . . 110.7(2) ?
O4 C4 H4A . . 109.5 ?
C2 C4 H4A . . 109.5 ?
O4 C4 H4B . . 109.5 ?
C2 C4 H4B . . 109.5 ?
H4A C4 H4B . . 108.1 ?
O3 C5 C2 . . 110.47(19) ?
O3 C5 H5A . . 109.6 ?
C2 C5 H5A . . 109.6 ?
O3 C5 H5B . . 109.6 ?
C2 C5 H5B . . 109.6 ?
H5A C5 H5B . . 108.1 ?
O2 C6 O1 . . 111.09(19) ?
O2 C6 C7 . . 106.6(2) ?
O1 C6 C7 . . 105.5(2) ?
O2 C6 C13 . . 111.4(2) ?
O1 C6 C13 . . 111.83(19) ?
C7 C6 C13 . . 110.1(2) ?
C12 C7 C8 . . 118.3(3) ?
C12 C7 C6 . . 121.1(3) ?
C8 C7 C6 . . 120.6(2) ?
C7 C8 C9 . . 120.5(3) ?
C7 C8 H8 . . 119.7 ?
C9 C8 H8 . . 119.7 ?
C10 C9 C8 . . 119.9(3) ?
C10 C9 H9 . . 120.0 ?
C8 C9 H9 . . 120.0 ?
C9 C10 C11 . . 121.1(3) ?
C9 C10 H10 . . 119.4 ?
C11 C10 H10 . . 119.4 ?
C10 C11 C12 . . 119.3(3) ?
C10 C11 H11 . . 120.4 ?
C12 C11 H11 . . 120.4 ?
C7 C12 C11 . . 120.9(3) ?
C7 C12 H12 . . 119.6 ?
C11 C12 H12 . . 119.6 ?
C18 C13 C14 . . 118.8(3) ?
C18 C13 C6 . . 120.0(2) ?
C14 C13 C6 . . 120.9(3) ?
C13 C14 C15 . . 120.4(3) ?
C13 C14 H14 . . 119.8 ?
C15 C14 H14 . . 119.8 ?
C16 C15 C14 . . 120.1(3) ?
C16 C15 H15 . . 119.9 ?
C14 C15 H15 . . 119.9 ?
C15 C16 C17 . . 120.3(3) ?
C15 C16 H16 . . 119.9 ?
C17 C16 H16 . . 119.9 ?
C16 C17 C18 . . 119.9(3) ?
C16 C17 H17 . . 120.0 ?
C18 C17 H17 . . 120.0 ?
C17 C18 C13 . . 120.4(3) ?
C17 C18 H18 . . 119.8 ?
C13 C18 H18 . . 119.8 ?
O3 C19 O4 . . 111.13(19) ?
O3 C19 C20 . . 107.2(2) ?
O4 C19 C20 . . 105.10(19) ?
O3 C19 C26 . . 110.9(2) ?
O4 C19 C26 . . 111.2(2) ?
C20 C19 C26 . . 111.2(2) ?
C21 C20 C25 . . 119.1(3) ?
C21 C20 C19 . . 120.4(2) ?
C25 C20 C19 . . 120.6(3) ?
C20 C21 C22 . . 120.1(3) ?
C20 C21 H21 . . 119.9 ?
C22 C21 H21 . . 119.9 ?
C23 C22 C21 . . 120.6(3) ?
C23 C22 H22 . . 119.7 ?
C21 C22 H22 . . 119.7 ?
C24 C23 C22 . . 119.5(3) ?
C24 C23 H23 . . 120.3 ?
C22 C23 H23 . . 120.3 ?
C23 C24 C25 . . 120.6(3) ?
C23 C24 H24 . . 119.7 ?
C25 C24 H24 . . 119.7 ?
C20 C25 C24 . . 120.1(3) ?
C20 C25 H25 . . 119.9 ?
C24 C25 H25 . . 119.9 ?
C27 C26 C31 . . 118.3(3) ?
C27 C26 C19 . . 122.6(2) ?
C31 C26 C19 . . 119.0(3) ?
C26 C27 C28 . . 121.1(3) ?
C26 C27 H27 . . 119.5 ?
C28 C27 H27 . . 119.5 ?
C29 C28 C27 . . 119.6(4) ?
C29 C28 H28 . . 120.2 ?
C27 C28 H28 . . 120.2 ?
C30 C29 C28 . . 120.1(3) ?
C30 C29 H29 . . 120.0 ?
C28 C29 H29 . . 120.0 ?
C29 C30 C31 . . 120.7(3) ?
C29 C30 H30 . . 119.7 ?
C31 C30 H30 . . 119.7 ?
C30 C31 C26 . . 120.2(3) ?
C30 C31 H31 . . 119.9 ?
C26 C31 H31 . . 119.9 ?
O6 C32 C33 . . 111.3(2) ?
O6 C32 H32A . . 109.4 ?
C33 C32 H32A . . 109.4 ?
O6 C32 H32B . . 109.4 ?
C33 C32 H32B . . 109.4 ?
H32A C32 H32B . . 108.0 ?
C36 C33 C32 . . 110.7(2) ?
C36 C33 C34 . . 110.7(2) ?
C32 C33 C34 . . 106.9(2) ?
C36 C33 C35 . . 106.4(2) ?
C32 C33 C35 . . 111.1(2) ?
C34 C33 C35 . . 111.0(2) ?
O5 C34 C33 . . 111.1(2) ?
O5 C34 H34A . . 109.4 ?
C33 C34 H34A . . 109.4 ?
O5 C34 H34B . . 109.4 ?
C33 C34 H34B . . 109.4 ?
H34A C34 H34B . . 108.0 ?
O7 C35 C33 . . 110.8(2) ?
O7 C35 H35A . . 109.5 ?
C33 C35 H35A . . 109.5 ?
O7 C35 H35B . . 109.5 ?
C33 C35 H35B . . 109.5 ?
H35A C35 H35B . . 108.1 ?
O8 C36 C33 . . 111.2(2) ?
O8 C36 H36A . . 109.4 ?
C33 C36 H36A . . 109.4 ?
O8 C36 H36B . . 109.4 ?
C33 C36 H36B . . 109.4 ?
H36A C36 H36B . . 108.0 ?
O5 C37 O6 . . 110.10(19) ?
O5 C37 C38 . . 105.9(2) ?
O6 C37 C38 . . 105.07(19) ?
O5 C37 C44 . . 112.3(2) ?
O6 C37 C44 . . 111.0(2) ?
C38 C37 C44 . . 112.1(2) ?
C43 C38 C39 . . 117.3(3) ?
C43 C38 C37 . . 122.5(2) ?
C39 C38 C37 . . 120.2(2) ?
C40 C39 C38 . . 121.2(3) ?
C40 C39 H39 . . 119.4 ?
C38 C39 H39 . . 119.4 ?
C39 C40 C41 . . 120.7(3) ?
C39 C40 H40 . . 119.7 ?
C41 C40 H40 . . 119.7 ?
C42 C41 C40 . . 119.1(3) ?
C42 C41 H41 . . 120.4 ?
C40 C41 H41 . . 120.4 ?
C41 C42 C43 . . 120.2(3) ?
C41 C42 H42 . . 119.9 ?
C43 C42 H42 . . 119.9 ?
C42 C43 C38 . . 121.4(3) ?
C42 C43 H43 . . 119.3 ?
C38 C43 H43 . . 119.3 ?
C45 C44 C49 . . 119.1(2) ?
C45 C44 C37 . . 121.2(2) ?
C49 C44 C37 . . 119.3(2) ?
C44 C45 C46 . . 120.3(3) ?
C44 C45 H45 . . 119.8 ?
C46 C45 H45 . . 119.8 ?
C47 C46 C45 . . 120.0(3) ?
C47 C46 H46 . . 120.0 ?
C45 C46 H46 . . 120.0 ?
C48 C47 C46 . . 119.9(3) ?
C48 C47 H47 . . 120.0 ?
C46 C47 H47 . . 120.0 ?
C47 C48 C49 . . 120.2(3) ?
C47 C48 H48 . . 119.9 ?
C49 C48 H48 . . 119.9 ?
C48 C49 C44 . . 120.4(3) ?
C48 C49 H49 . . 119.8 ?
C44 C49 H49 . . 119.8 ?
O7 C50 O8 . . 110.7(2) ?
O7 C50 C57 . . 111.2(2) ?
O8 C50 C57 . . 111.4(2) ?
O7 C50 C51 . . 106.1(2) ?
O8 C50 C51 . . 104.26(19) ?
C57 C50 C51 . . 112.8(2) ?
C56 C51 C52 . . 118.0(3) ?
C56 C51 C50 . . 121.9(2) ?
C52 C51 C50 . . 120.1(2) ?
C53 C52 C51 . . 120.9(3) ?
C53 C52 H52 . . 119.5 ?
C51 C52 H52 . . 119.5 ?
C52 C53 C54 . . 120.3(3) ?
C52 C53 H53 . . 119.8 ?
C54 C53 H53 . . 119.8 ?
C55 C54 C53 . . 119.9(3) ?
C55 C54 H54 . . 120.1 ?
C53 C54 H54 . . 120.1 ?
C54 C55 C56 . . 120.1(3) ?
C54 C55 H55 . . 120.0 ?
C56 C55 H55 . . 120.0 ?
C51 C56 C55 . . 120.8(3) ?
C51 C56 H56 . . 119.6 ?
C55 C56 H56 . . 119.6 ?
C58 C57 C62 . . 118.2(3) ?
C58 C57 C50 . . 120.4(2) ?
C62 C57 C50 . . 121.2(2) ?
C57 C58 C59 . . 120.0(3) ?
C57 C58 H58 . . 120.0 ?
C59 C58 H58 . . 120.0 ?
C60 C59 C58 . . 120.8(3) ?
C60 C59 H59 . . 119.6 ?
C58 C59 H59 . . 119.6 ?
C59 C60 C61 . . 120.3(3) ?
C59 C60 H60 . . 119.9 ?
C61 C60 H60 . . 119.9 ?
C60 C61 C62 . . 119.7(3) ?
C60 C61 H61 . . 120.1 ?
C62 C61 H61 . . 120.1 ?
C61 C62 C57 . . 121.0(3) ?
C61 C62 H62 . . 119.5 ?
C57 C62 H62 . . 119.5 ?
C6 O1 C1 . . 114.66(19) ?
C6 O2 C3 . . 113.56(18) ?
C19 O3 C5 . . 113.95(19) ?
C19 O4 C4 . . 114.20(19) ?
C37 O5 C34 . . 114.3(2) ?
C37 O6 C32 . . 113.83(18) ?
C50 O7 C35 . . 114.6(2) ?
C36 O8 C50 . . 113.54(19) ?

loop_
_geom_bond_atom_site_label_1
_geom_bond_atom_site_label_2
_geom_bond_site_symmetry_2
_geom_bond_distance
_geom_bond_publ_flag
C1 O1 . 1.430(3) ?
C1 C2 . 1.515(4) ?
C1 H1A . 0.9700 ?
C1 H1B . 0.9700 ?
C2 C3 . 1.519(3) ?
C2 C4 . 1.521(4) ?
C2 C5 . 1.526(3) ?
C3 O2 . 1.429(3) ?
C3 H3A . 0.9700 ?
C3 H3B . 0.9700 ?
C4 O4 . 1.438(3) ?
C4 H4A . 0.9700 ?
C4 H4B . 0.9700 ?
C5 O3 . 1.423(3) ?
C5 H5A . 0.9700 ?
C5 H5B . 0.9700 ?
C6 O2 . 1.420(3) ?
C6 O1 . 1.421(3) ?
C6 C7 . 1.517(4) ?
C6 C13 . 1.530(3) ?
C7 C12 . 1.380(4) ?
C7 C8 . 1.387(4) ?
C8 C9 . 1.390(4) ?
C8 H8 . 0.9300 ?
C9 C10 . 1.345(5) ?
C9 H9 . 0.9300 ?
C10 C11 . 1.374(5) ?
C10 H10 . 0.9300 ?
C11 C12 . 1.386(5) ?
C11 H11 . 0.9300 ?
C12 H12 . 0.9300 ?
C13 C18 . 1.385(4) ?
C13 C14 . 1.385(4) ?
C14 C15 . 1.386(4) ?
C14 H14 . 0.9300 ?
C15 C16 . 1.364(5) ?
C15 H15 . 0.9300 ?
C16 C17 . 1.377(5) ?
C16 H16 . 0.9300 ?
C17 C18 . 1.384(4) ?
C17 H17 . 0.9300 ?
C18 H18 . 0.9300 ?
C19 O3 . 1.410(3) ?
C19 O4 . 1.433(3) ?
C19 C20 . 1.524(4) ?
C19 C26 . 1.531(4) ?
C20 C21 . 1.383(4) ?
C20 C25 . 1.383(4) ?
C21 C22 . 1.387(4) ?
C21 H21 . 0.9300 ?
C22 C23 . 1.373(4) ?
C22 H22 . 0.9300 ?
C23 C24 . 1.369(4) ?
C23 H23 . 0.9300 ?
C24 C25 . 1.389(4) ?
C24 H24 . 0.9300 ?
C25 H25 . 0.9300 ?
C26 C27 . 1.375(4) ?
C26 C31 . 1.394(4) ?
C27 C28 . 1.395(4) ?
C27 H27 . 0.9300 ?
C28 C29 . 1.372(5) ?
C28 H28 . 0.9300 ?
C29 C30 . 1.361(5) ?
C29 H29 . 0.9300 ?
C30 C31 . 1.385(4) ?
C30 H30 . 0.9300 ?
C31 H31 . 0.9300 ?
C32 O6 . 1.432(3) ?
C32 C33 . 1.516(4) ?
C32 H32A . 0.9700 ?
C32 H32B . 0.9700 ?
C33 C36 . 1.514(4) ?
C33 C34 . 1.526(4) ?
C33 C35 . 1.528(3) ?
C34 O5 . 1.428(3) ?
C34 H34A . 0.9700 ?
C34 H34B . 0.9700 ?
C35 O7 . 1.434(3) ?
C35 H35A . 0.9700 ?
C35 H35B . 0.9700 ?
C36 O8 . 1.432(3) ?
C36 H36A . 0.9700 ?
C36 H36B . 0.9700 ?
C37 O5 . 1.425(3) ?
C37 O6 . 1.427(3) ?
C37 C38 . 1.523(4) ?
C37 C44 . 1.530(3) ?
C38 C43 . 1.386(4) ?
C38 C39 . 1.388(4) ?
C39 C40 . 1.373(4) ?
C39 H39 . 0.9300 ?
C40 C41 . 1.375(5) ?
C40 H40 . 0.9300 ?
C41 C42 . 1.370(4) ?
C41 H41 . 0.9300 ?
C42 C43 . 1.381(4) ?
C42 H42 . 0.9300 ?
C43 H43 . 0.9300 ?
C44 C45 . 1.380(4) ?
C44 C49 . 1.383(4) ?
C45 C46 . 1.385(4) ?
C45 H45 . 0.9300 ?
C46 C47 . 1.378(5) ?
C46 H46 . 0.9300 ?
C47 C48 . 1.370(5) ?
C47 H47 . 0.9300 ?
C48 C49 . 1.383(4) ?
C48 H48 . 0.9300 ?
C49 H49 . 0.9300 ?
C50 O7 . 1.415(3) ?
C50 O8 . 1.433(3) ?
C50 C57 . 1.517(4) ?
C50 C51 . 1.534(4) ?
C51 C56 . 1.381(4) ?
C51 C52 . 1.385(4) ?
C52 C53 . 1.370(4) ?
C52 H52 . 0.9300 ?
C53 C54 . 1.371(4) ?
C53 H53 . 0.9300 ?
C54 C55 . 1.360(4) ?
C54 H54 . 0.9300 ?
C55 C56 . 1.385(4) ?
C55 H55 . 0.9300 ?
C56 H56 . 0.9300 ?
C57 C58 . 1.391(4) ?
C57 C62 . 1.393(4) ?
C58 C59 . 1.392(4) ?
C58 H58 . 0.9300 ?
C59 C60 . 1.355(5) ?
C59 H59 . 0.9300 ?
C60 C61 . 1.378(4) ?
C60 H60 . 0.9300 ?
C61 C62 . 1.381(4) ?
C61 H61 . 0.9300 ?
C62 H62 . 0.9300 ?

loop_
_geom_hbond_atom_site_label_D
_geom_hbond_atom_site_label_H
_geom_hbond_atom_site_label_A
_geom_hbond_site_symmetry_A
_geom_hbond_distance_DH
_geom_hbond_distance_HA
_geom_hbond_distance_DA
_geom_hbond_angle_DHA
_geom_hbond_publ_flag
C9 H9 Cg1 2_656 0.93 2.83 3.722(2) 161 yes
C30 H30 Cg2 2_666 0.93 2.84 3.523(3) 131 yes
C3 H3A O6 2_666 0.97 2.53 3.436(3) 156 yes

loop_
_geom_torsion_atom_site_label_1
_geom_torsion_atom_site_label_2
_geom_torsion_atom_site_label_3
_geom_torsion_atom_site_label_4
_geom_torsion_site_symmetry_1
_geom_torsion_site_symmetry_2
_geom_torsion_site_symmetry_3
_geom_torsion_site_symmetry_4
_geom_torsion
_geom_torsion_publ_flag
O1 C1 C2 C3 . . . . -55.4(3) ?
O1 C1 C2 C4 . . . . -176.4(2) ?
O1 C1 C2 C5 . . . . 65.8(3) ?
C1 C2 C3 O2 . . . . 57.3(3) ?
C4 C2 C3 O2 . . . . 178.34(19) ?
C5 C2 C3 O2 . . . . -64.4(3) ?
C1 C2 C4 O4 . . . . -65.5(3) ?
C3 C2 C4 O4 . . . . 176.18(19) ?
C5 C2 C4 O4 . . . . 55.9(3) ?
C1 C2 C5 O3 . . . . 63.5(3) ?
C3 C2 C5 O3 . . . . -177.9(2) ?
C4 C2 C5 O3 . . . . -57.5(3) ?
O2 C6 C7 C12 . . . . 32.5(3) ?
O1 C6 C7 C12 . . . . 150.7(2) ?
C13 C6 C7 C12 . . . . -88.5(3) ?
O2 C6 C7 C8 . . . . -147.6(2) ?
O1 C6 C7 C8 . . . . -29.4(3) ?
C13 C6 C7 C8 . . . . 91.4(3) ?
C12 C7 C8 C9 . . . . 0.2(4) ?
C6 C7 C8 C9 . . . . -179.7(2) ?
C7 C8 C9 C10 . . . . -1.0(4) ?
C8 C9 C10 C11 . . . . 1.3(5) ?
C9 C10 C11 C12 . . . . -0.8(6) ?
C8 C7 C12 C11 . . . . 0.4(5) ?
C6 C7 C12 C11 . . . . -179.7(3) ?
C10 C11 C12 C7 . . . . -0.1(5) ?
O2 C6 C13 C18 . . . . -34.1(3) ?
O1 C6 C13 C18 . . . . -159.0(2) ?
C7 C6 C13 C18 . . . . 84.0(3) ?
O2 C6 C13 C14 . . . . 153.1(2) ?
O1 C6 C13 C14 . . . . 28.2(3) ?
C7 C6 C13 C14 . . . . -88.8(3) ?
C18 C13 C14 C15 . . . . 0.7(4) ?
C6 C13 C14 C15 . . . . 173.7(3) ?
C13 C14 C15 C16 . . . . -0.4(5) ?
C14 C15 C16 C17 . . . . -0.5(5) ?
C15 C16 C17 C18 . . . . 1.1(5) ?
C16 C17 C18 C13 . . . . -0.7(5) ?
C14 C13 C18 C17 . . . . -0.2(4) ?
C6 C13 C18 C17 . . . . -173.2(3) ?
O3 C19 C20 C21 . . . . 16.2(3) ?
O4 C19 C20 C21 . . . . -102.1(3) ?
C26 C19 C20 C21 . . . . 137.6(2) ?
O3 C19 C20 C25 . . . . -165.6(2) ?
O4 C19 C20 C25 . . . . 76.1(3) ?
C26 C19 C20 C25 . . . . -44.2(3) ?
C25 C20 C21 C22 . . . . 0.3(4) ?
C19 C20 C21 C22 . . . . 178.6(2) ?
C20 C21 C22 C23 . . . . -0.3(4) ?
C21 C22 C23 C24 . . . . -0.1(5) ?
C22 C23 C24 C25 . . . . 0.4(5) ?
C21 C20 C25 C24 . . . . 0.0(4) ?
C19 C20 C25 C24 . . . . -178.3(3) ?
C23 C24 C25 C20 . . . . -0.3(5) ?
O3 C19 C26 C27 . . . . -144.8(2) ?
O4 C19 C26 C27 . . . . -20.6(3) ?
C20 C19 C26 C27 . . . . 96.1(3) ?
O3 C19 C26 C31 . . . . 39.5(3) ?
O4 C19 C26 C31 . . . . 163.6(2) ?
C20 C19 C26 C31 . . . . -79.6(3) ?
C31 C26 C27 C28 . . . . 0.2(4) ?
C19 C26 C27 C28 . . . . -175.5(3) ?
C26 C27 C28 C29 . . . . -0.6(5) ?
C27 C28 C29 C30 . . . . 1.0(5) ?
C28 C29 C30 C31 . . . . -1.1(5) ?
C29 C30 C31 C26 . . . . 0.8(5) ?
C27 C26 C31 C30 . . . . -0.3(4) ?
C19 C26 C31 C30 . . . . 175.6(3) ?
O6 C32 C33 C36 . . . . 174.8(2) ?
O6 C32 C33 C34 . . . . 54.1(3) ?
O6 C32 C33 C35 . . . . -67.2(3) ?
C36 C33 C34 O5 . . . . -174.3(2) ?
C32 C33 C34 O5 . . . . -53.6(3) ?
C35 C33 C34 O5 . . . . 67.7(3) ?
C36 C33 C35 O7 . . . . -54.7(3) ?
C32 C33 C35 O7 . . . . -175.2(2) ?
C34 C33 C35 O7 . . . . 65.9(3) ?
C32 C33 C36 O8 . . . . 176.61(19) ?
C34 C33 C36 O8 . . . . -65.0(3) ?
C35 C33 C36 O8 . . . . 55.7(3) ?
O5 C37 C38 C43 . . . . -105.2(3) ?
O6 C37 C38 C43 . . . . 138.3(2) ?
C44 C37 C38 C43 . . . . 17.6(3) ?
O5 C37 C38 C39 . . . . 75.3(3) ?
O6 C37 C38 C39 . . . . -41.2(3) ?
C44 C37 C38 C39 . . . . -161.9(2) ?
C43 C38 C39 C40 . . . . -0.8(4) ?
C37 C38 C39 C40 . . . . 178.7(3) ?
C38 C39 C40 C41 . . . . 0.0(5) ?
C39 C40 C41 C42 . . . . 1.7(5) ?
C40 C41 C42 C43 . . . . -2.5(5) ?
C41 C42 C43 C38 . . . . 1.7(5) ?
C39 C38 C43 C42 . . . . 0.0(4) ?
C37 C38 C43 C42 . . . . -179.5(3) ?
O5 C37 C44 C45 . . . . 23.1(3) ?
O6 C37 C44 C45 . . . . 146.9(2) ?
C38 C37 C44 C45 . . . . -95.9(3) ?
O5 C37 C44 C49 . . . . -163.8(2) ?
O6 C37 C44 C49 . . . . -40.0(3) ?
C38 C37 C44 C49 . . . . 77.2(3) ?
C49 C44 C45 C46 . . . . 1.6(4) ?
C37 C44 C45 C46 . . . . 174.7(3) ?
C44 C45 C46 C47 . . . . -1.7(5) ?
C45 C46 C47 C48 . . . . 0.7(5) ?
C46 C47 C48 C49 . . . . 0.3(5) ?
C47 C48 C49 C44 . . . . -0.4(4) ?
C45 C44 C49 C48 . . . . -0.5(4) ?
C37 C44 C49 C48 . . . . -173.8(2) ?
O7 C50 C51 C56 . . . . -147.5(2) ?
O8 C50 C51 C56 . . . . 95.5(3) ?
C57 C50 C51 C56 . . . . -25.5(3) ?
O7 C50 C51 C52 . . . . 35.5(3) ?
O8 C50 C51 C52 . . . . -81.5(3) ?
C57 C50 C51 C52 . . . . 157.6(2) ?
C56 C51 C52 C53 . . . . -0.1(4) ?
C50 C51 C52 C53 . . . . 177.0(2) ?
C51 C52 C53 C54 . . . . 0.5(5) ?
C52 C53 C54 C55 . . . . -1.2(5) ?
C53 C54 C55 C56 . . . . 1.4(5) ?
C52 C51 C56 C55 . . . . 0.4(4) ?
C50 C51 C56 C55 . . . . -176.6(3) ?
C54 C55 C56 C51 . . . . -1.1(5) ?
O7 C50 C57 C58 . . . . 32.1(3) ?
O8 C50 C57 C58 . . . . 156.1(2) ?
C51 C50 C57 C58 . . . . -87.0(3) ?
O7 C50 C57 C62 . . . . -152.1(2) ?
O8 C50 C57 C62 . . . . -28.1(3) ?
C51 C50 C57 C62 . . . . 88.7(3) ?
C62 C57 C58 C59 . . . . 0.4(4) ?
C50 C57 C58 C59 . . . . 176.2(3) ?
C57 C58 C59 C60 . . . . 0.4(5) ?
C58 C59 C60 C61 . . . . -1.8(5) ?
C59 C60 C61 C62 . . . . 2.5(5) ?
C60 C61 C62 C57 . . . . -1.8(4) ?
C58 C57 C62 C61 . . . . 0.3(4) ?
C50 C57 C62 C61 . . . . -175.5(3) ?
O2 C6 O1 C1 . . . . -52.8(3) ?
C7 C6 O1 C1 . . . . -168.03(19) ?
C13 C6 O1 C1 . . . . 72.3(3) ?
C2 C1 O1 C6 . . . . 55.2(3) ?
O1 C6 O2 C3 . . . . 54.6(3) ?
C7 C6 O2 C3 . . . . 169.05(19) ?
C13 C6 O2 C3 . . . . -70.8(2) ?
C2 C3 O2 C6 . . . . -58.7(2) ?
O4 C19 O3 C5 . . . . -54.4(3) ?
C20 C19 O3 C5 . . . . -168.66(19) ?
C26 C19 O3 C5 . . . . 69.8(2) ?
C2 C5 O3 C19 . . . . 59.0(3) ?
O3 C19 O4 C4 . . . . 52.7(3) ?
C20 C19 O4 C4 . . . . 168.2(2) ?
C26 C19 O4 C4 . . . . -71.4(3) ?
C2 C4 O4 C19 . . . . -55.7(3) ?
O6 C37 O5 C34 . . . . -55.3(3) ?
C38 C37 O5 C34 . . . . -168.41(19) ?
C44 C37 O5 C34 . . . . 68.9(3) ?
C33 C34 O5 C37 . . . . 56.6(3) ?
O5 C37 O6 C32 . . . . 55.4(3) ?
C38 C37 O6 C32 . . . . 168.99(19) ?
C44 C37 O6 C32 . . . . -69.6(2) ?
C33 C32 O6 C37 . . . . -57.2(3) ?
O8 C50 O7 C35 . . . . -54.0(3) ?
C57 C50 O7 C35 . . . . 70.3(3) ?
C51 C50 O7 C35 . . . . -166.62(19) ?
C33 C35 O7 C50 . . . . 56.3(3) ?
C33 C36 O8 C50 . . . . -57.6(3) ?
O7 C50 O8 C36 . . . . 54.4(3) ?
C57 C50 O8 C36 . . . . -69.9(3) ?
C51 C50 O8 C36 . . . . 168.1(2) ?
